data_7240162
loop_
_publ_author_name
'Yan, Yigang'
'Dononelli, Wilke'
'J\/orgensen, Mathias'
'Grinderslev, Jakob B.'
'Lee, Young-Su'
'Cho, Young Whan'
'\<Cern\'y, Radovan'
'Hammer, Bj\/ork'
'Jensen, Torben R.'

_publ_section_title
;
 The mechanism of Mg<sup>2+</sup> conduction in ammine magnesium
 borohydride promoted by a neutral molecule.
;
_journal_issue 17
_journal_name_full 'Physical chemistry chemical physics : PCCP'
_journal_page_first 9204
_journal_page_last 9209
_journal_paper_doi 10.1039/d0cp00158a
_journal_volume 22
_journal_year 2020
_chemical_formula_analytical Mg(NH3)(BH4)2
_chemical_formula_iupac Mg(NH3)(BH4)2
_chemical_formula_moiety MgB2NH11
_chemical_formula_structural Mg(NH3)(BH4)2
_chemical_formula_sum 'B2 H11 Mg N'
_chemical_formula_weight 71.02
_chemical_name_common Ammine_Magnesium_Borohydride
_space_group_IT_number 62
_space_group_name_Hall '-P 2ac 2n'
_space_group_name_H-M_alt 'P n m a'
_symmetry_cell_setting orthorhombic
_symmetry_space_group_name_Hall '-P 2ac 2n'
_symmetry_space_group_name_H-M 'P n m a'
_audit_update_record
;
2019-05-31 deposited with the CCDC.	2020-03-23 downloaded from the CCDC.
;
_cell_angle_alpha 90.0000
_cell_angle_beta 90.0000
_cell_angle_gamma 90.0000
_cell_formula_units_Z 4
_cell_length_a 11.29376(13)
_cell_length_b 7.62235(9)
_cell_length_c 6.81817(8)
_cell_measurement_temperature 298
_cell_volume 586.942(12)
_computing_structure_refinement FULLPROF
_diffrn_ambient_temperature 298
_diffrn_measurement_device_type Synchrotron
_diffrn_radiation_type Synchrotron
_diffrn_source Synchrotron
_pd_instr_location ' ?'
_pd_meas_2theta_range_inc 0.003998
_pd_meas_2theta_range_max 92.11600
_pd_meas_2theta_range_min 2.11200
_pd_meas_number_of_points 22502
_pd_proc_2theta_range_inc 0.003998
_pd_proc_2theta_range_max 92.1157
_pd_proc_2theta_range_min 2.1117
_pd_proc_ls_pref_orient_corr ' ?'
_pd_proc_ls_prof_R_factor 1.2177
_pd_proc_ls_prof_wR_expected 0.5270
_pd_proc_ls_prof_wR_factor 1.8406
_pd_proc_wavelength 0.825873
_pd_spec_mounting ' ?'
_refine_ls_goodness_of_fit_all 12.5
_refine_ls_number_parameters 54
_refine_ls_number_reflns 1858
_refine_ls_number_restraints 0
_refine_ls_R_I_factor 5.4605
_cod_data_source_file d0cp00158a3.cif
_cod_data_source_block Mg(BH4)2-NH3
_cod_depositor_comments
;
The following automatic conversions were performed:

data item '_symmetry_cell_setting' value 'Orthorhombic' was changed
to 'orthorhombic' in accordance with the
/home/data/users/saulius/crontab/automatic-downloads/rss-feeds/RSC/lib/dictionaries/cif_core.dic
dictionary named 'cif_core.dic' version 2.4.2 last updated on
2011-04-26.

Automatic conversion script
Id: cif_fix_values 7556 2019-12-06 15:28:31Z antanas 

 Adding full bibliography for 7240162.cif.
;
_cod_original_cell_volume 586.943(12)
_cod_original_formula_sum MgB2NH11
_cod_database_code 7240162
_pd_proc_ls_prof_cr_factor 13.0662
_pd_proc_ls_prof_cwr_factor 10.1878
_pd_proc_ls_prof_cwr_expected 2.9167
_pd_proc_ls_prof_chi2 12.2002
_pd_proc_ls_prof_echi2 12.5177

loop_
_symmetry_equiv_pos_as_xyz
x,y,z
x+1/2,-y+1/2,-z+1/2
-x,y+1/2,-z
-x+1/2,-y,z+1/2
-x,-y,-z
-x+1/2,y+1/2,z+1/2
x,-y+1/2,z
x+1/2,y,-z+1/2

loop_
_atom_site_label
_atom_site_fract_x
_atom_site_fract_y
_atom_site_fract_z
_atom_site_U_iso_or_equiv
_atom_site_occupancy
_atom_site_adp_type
_atom_site_type_symbol
B1 0.50000 0.50000 0.50000 0.04911 1.00000 Uiso B
H11 0.56403 0.41279 0.39145 0.06138 0.50000 Uiso H
H12 0.53049 0.65397 0.49965 0.06138 0.50000 Uiso H
H13 0.50477 0.44475 0.66684 0.06138 0.50000 Uiso H
H14 0.40029 0.48929 0.44337 0.06138 0.50000 Uiso H
B2 0.1908(3) 0.75000 0.5201(4) 0.04911 1.00000 Uiso B
H21 0.0907(3) 0.75000 0.5792(4) 0.06138 1.00000 Uiso H
H22 0.2078(3) 0.87959 0.4201(4) 0.06138 1.00000 Uiso H
H23 0.2594(3) 0.75000 0.6609(4) 0.06138 1.00000 Uiso H
N 0.6283(3) 0.25000 0.8916(4) 0.05602 1.00000 Uiso N
H31 0.5937(3) 0.36051 0.9422(4) 0.06138 1.00000 Uiso H
H32 0.7089(3) 0.25000 0.9486(4) 0.06138 1.00000 Uiso H
Mg 0.62096(18) 0.25000 0.5939(2) 0.05347 1.00000 Uiso Mg

loop_
_atom_type_symbol
_atom_type_scat_Cromer_Mann_a1
_atom_type_scat_Cromer_Mann_b1
_atom_type_scat_Cromer_Mann_a2
_atom_type_scat_Cromer_Mann_b2
_atom_type_scat_Cromer_Mann_a3
_atom_type_scat_Cromer_Mann_b3
_atom_type_scat_Cromer_Mann_a4
_atom_type_scat_Cromer_Mann_b4
_atom_type_scat_Cromer_Mann_c
_atom_type_scat_dispersion_real
_atom_type_scat_dispersion_imag
_atom_type_scat_source
b 2.05450 23.21850 1.33260 1.02100 1.09790 60.34980 0.70680 0.14030 -0.19320 0.00000 0.00100 International_Tables_for_Crystallography_Vol.C(1991)_Tables_6.1.1.4_and_6.1.1.5
h 0.49300 10.51090 0.32291 26.12570 0.14019 3.14236 0.04081 57.79970 0.00304 0.00000 0.00000 International_Tables_for_Crystallography_Vol.C(1991)_Tables_6.1.1.4_and_6.1.1.5
n 12.21260 0.00570 3.13220 9.89330 2.01250 28.99750 1.16630 0.58260 -11.52900 0.00400 0.00300 International_Tables_for_Crystallography_Vol.C(1991)_Tables_6.1.1.4_and_6.1.1.5
d 0.49300 10.51090 0.32291 26.12570 0.14019 3.14236 0.04081 57.79970 0.00304 0.00000 0.00000 International_Tables_for_Crystallography_Vol.C(1991)_Tables_6.1.1.4_and_6.1.1.5
mg 5.42040 2.82750 2.17350 79.26110 1.22690 0.38080 2.30730 7.19370 0.85840 0.04200 0.03600 International_Tables_for_Crystallography_Vol.C(1991)_Tables_6.1.1.4_and_6.1.1.5

loop_
_geom_angle_atom_site_label_1
_geom_angle_atom_site_label_2
_geom_angle_atom_site_label_3
_geom_angle_site_symmetry_1
_geom_angle_site_symmetry_2
_geom_angle_site_symmetry_3
_geom_angle
_geom_angle_publ_flag
? ? ? ? ? ? ? ?

loop_
_geom_bond_atom_site_label_1
_geom_bond_atom_site_label_2
_geom_bond_site_symmetry_1
_geom_bond_site_symmetry_2
_geom_bond_distance
_geom_bond_publ_flag
? ? ? ? ? ?

loop_
_geom_contact_atom_site_label_1
_geom_contact_atom_site_label_2
_geom_contact_distance
_geom_contact_site_symmetry_1
_geom_contact_site_symmetry_2
_geom_contact_publ_flag
? ? ? ? ? ?

loop_
_geom_hbond_atom_site_label_D
_geom_hbond_atom_site_label_H
_geom_hbond_atom_site_label_A
_geom_hbond_site_symmetry_D
_geom_hbond_site_symmetry_H
_geom_hbond_site_symmetry_A
_geom_hbond_distance_DH
_geom_hbond_distance_HA
_geom_hbond_distance_DA
_geom_hbond_angle_DHA
_geom_hbond_publ_flag
? ? ? ? ? ? ? ? ? ? ?

loop_
_geom_torsion_atom_site_label_1
_geom_torsion_atom_site_label_2
_geom_torsion_atom_site_label_3
_geom_torsion_atom_site_label_4
_geom_torsion_site_symmetry_1
_geom_torsion_site_symmetry_2
_geom_torsion_site_symmetry_3
_geom_torsion_site_symmetry_4
_geom_torsion
_geom_torsion_publ_flag
? ? ? ? ? ? ? ? ? ?
